data_4303591
loop_
_publ_author_name
'Daniel L. Reger'
'Elizabeth A. Foley'
'Russell P. Watson'
'Perry J. Pellechia'
'Mark D. Smith'
'Fernande Grandjean'
'Gary J. Long'

_publ_contact_author_address
;
Department of Chemistry and Biochemistry
University of South Carolina
Columbia, South Carolina 29208
USA
;
_publ_contact_author_email reger@mail.chem.sc.edu
_publ_contact_author_fax '1 803 777 9521'
_publ_contact_author_name 'Professor Daniel L. Reger'
_publ_contact_author_phone '1 803 777 2587'
_publ_section_title
;
Monofluoride Bridged, Binuclear Metallacycles of First Row Transition
Metals Supported by Third Generation Bis(1-pyrazolyl)methane Ligands:
Unusual Magnetic Properties
;
_journal_name_full 'Inorganic Chemistry'
_journal_page_first 10658
_journal_page_last 10669
_journal_paper_doi 10.1021/ic901352p
_journal_volume 48
_journal_year 2009
_chemical_formula_moiety 'C40 H36 Cu2 F1 N16, 3(B F4), 1.5(C2 H3 N)'
_chemical_formula_sum 'C43 H40.5 B3 Cu2 F13 N17.5'
_chemical_formula_weight 1208.94
_chemical_name_systematic
; 
 ? 
;
_space_group_IT_number 11
_symmetry_cell_setting monoclinic
_symmetry_space_group_name_Hall '-P 2yb'
_symmetry_space_group_name_H-M 'P 1 21/m 1'
_atom_sites_solution_hydrogens geom
_atom_sites_solution_primary direct
_atom_sites_solution_secondary difmap
_audit_creation_method SHELXL-97
_cell_angle_alpha 90.00
_cell_angle_beta 103.0440(10)
_cell_angle_gamma 90.00
_cell_formula_units_Z 4
_cell_length_a 10.1714(3)
_cell_length_b 42.3175(14)
_cell_length_c 11.8649(4)
_cell_measurement_reflns_used 9624
_cell_measurement_temperature 150(2)
_cell_measurement_theta_max 24.001
_cell_measurement_theta_min 2.269
_cell_volume 4975.2(3)
_computing_cell_refinement 'SAINT-Plus Version 6.45 (Bruker, 2001)'
_computing_data_collection 'SMART Version 5.625 (Bruker, 2001)'
_computing_data_reduction 'SAINT-Plus Version 6.45 (Bruker, 2001)'
_computing_molecular_graphics various
_computing_publication_material 'SHELXTL Version 6.14 (Bruker, 2000)'
_computing_structure_refinement 'SHELXL-97 (Sheldrick, 1997)'
_computing_structure_solution 'SHELXS-97 (Sheldrick, 1990)'
_diffrn_ambient_temperature 150(2)
_diffrn_measured_fraction_theta_full 0.999
_diffrn_measured_fraction_theta_max 0.999
_diffrn_measurement_device_type 'Bruker SMART APEX CCD diffractometer'
_diffrn_measurement_method 'omega scans'
_diffrn_radiation_monochromator graphite
_diffrn_radiation_source 'fine-focus sealed tube'
_diffrn_radiation_type MoK\a
_diffrn_radiation_wavelength 0.71073
_diffrn_reflns_av_R_equivalents 0.0659
_diffrn_reflns_av_sigmaI/netI 0.0520
_diffrn_reflns_limit_h_max 11
_diffrn_reflns_limit_h_min -11
_diffrn_reflns_limit_k_max 48
_diffrn_reflns_limit_k_min -48
_diffrn_reflns_limit_l_max 13
_diffrn_reflns_limit_l_min -13
_diffrn_reflns_number 46356
_diffrn_reflns_theta_full 24.13
_diffrn_reflns_theta_max 24.13
_diffrn_reflns_theta_min 0.96
_exptl_absorpt_coefficient_mu 0.958
_exptl_absorpt_correction_type none
_exptl_crystal_colour 'pale blue'
_exptl_crystal_density_diffrn 1.614
_exptl_crystal_density_method 'not measured'
_exptl_crystal_description plate
_exptl_crystal_F_000 2444
_exptl_crystal_size_max 0.30
_exptl_crystal_size_mid 0.18
_exptl_crystal_size_min 0.05
_refine_diff_density_max 0.684
_refine_diff_density_min -0.291
_refine_diff_density_rms 0.066
_refine_ls_extinction_method none
_refine_ls_goodness_of_fit_ref 0.980
_refine_ls_hydrogen_treatment constr
_refine_ls_matrix_type full
_refine_ls_number_parameters 794
_refine_ls_number_reflns 8051
_refine_ls_number_restraints 100
_refine_ls_restrained_S_all 0.984
_refine_ls_R_factor_all 0.0596
_refine_ls_R_factor_gt 0.0428
_refine_ls_shift/su_max 0.002
_refine_ls_shift/su_mean 0.000
_refine_ls_structure_factor_coef Fsqd
_refine_ls_weighting_details 'calc w=1/[\s^2^(Fo^2^)+(0.0560P)^2^+0.0000P] where P=(Fo^2^+2Fc^2^)/3'
_refine_ls_weighting_scheme calc
_refine_ls_wR_factor_gt 0.0981
_refine_ls_wR_factor_ref 0.1043
_reflns_number_gt 6129
_reflns_number_total 8051
_reflns_threshold_expression >2sigma(I)
_cod_data_source_file ic901352p_si_001_4.cif
_cod_data_source_block Cuacn
_cod_depositor_comments
;
The following automatic conversions were performed:
'_symmetry_cell_setting' value 'Monoclinic' changed to 'monoclinic'
according to '/home/saulius/struct/CIF-dictionaries/cif_core.dic'
dictionary named 'cif_core.dic' version 2.4.1 from 2010-06-29.

Automatic conversion script
Id: cif_fix_enum 1527 2010-12-29 10:47:43Z saulius 
;
_cod_original_sg_symbol_H-M 'P 21/m'
_cod_original_formula_sum 'C43 H40.50 B3 Cu2 F13 N17.50'
_cod_database_code 4303591

loop_
_symmetry_equiv_pos_as_xyz
'x, y, z'
'-x, y+1/2, -z'
'-x, -y, -z'
'x, -y-1/2, z'

loop_
_atom_site_label
_atom_site_type_symbol
_atom_site_fract_x
_atom_site_fract_y
_atom_site_fract_z
_atom_site_U_iso_or_equiv
_atom_site_adp_type
_atom_site_occupancy
_atom_site_symmetry_multiplicity
_atom_site_calc_flag
_atom_site_refinement_flags
_atom_site_disorder_assembly
_atom_site_disorder_group
Cu1 Cu 0.38099(4) 0.528432(9) 0.40119(3) 0.02591(12) Uani 1 1 d . . .
F1 F 0.491(3) 0.5016(6) 0.5179(16) 0.039(3) Uani 0.50 1 d P . .
C11 C 0.2078(4) 0.52923(8) 0.0424(3) 0.0360(9) Uani 1 1 d . . .
H11 H 0.1540 0.5190 -0.0233 0.043 Uiso 1 1 calc R . .
C12 C 0.2479(4) 0.55993(8) 0.0492(3) 0.0415(10) Uani 1 1 d . . .
H12 H 0.2281 0.5754 -0.0102 0.050 Uiso 1 1 calc R . .
C13 C 0.3237(4) 0.56388(8) 0.1608(3) 0.0385(9) Uani 1 1 d . . .
H13 H 0.3650 0.5832 0.1907 0.046 Uiso 1 1 calc R . .
C21 C 0.0738(3) 0.46432(8) 0.2853(3) 0.0355(9) Uani 1 1 d . . .
H21 H 0.0202 0.4520 0.2252 0.043 Uiso 1 1 calc R . .
C22 C 0.0568(4) 0.46681(8) 0.3951(4) 0.0382(9) Uani 1 1 d . . .
H22 H -0.0098 0.4567 0.4270 0.046 Uiso 1 1 calc R . .
C23 C 0.1579(4) 0.48745(8) 0.4514(3) 0.0349(9) Uani 1 1 d . . .
H23 H 0.1708 0.4939 0.5298 0.042 Uiso 1 1 calc R . .
C31 C 0.7957(3) 0.38543(8) 0.5315(3) 0.0346(9) Uani 1 1 d . . .
H31 H 0.7843 0.3644 0.5028 0.042 Uiso 1 1 calc R . .
C32 C 0.9075(4) 0.39723(8) 0.6037(3) 0.0369(9) Uani 1 1 d . . .
H32 H 0.9894 0.3864 0.6353 0.044 Uiso 1 1 calc R . .
C33 C 0.8766(3) 0.42865(8) 0.6217(3) 0.0344(9) Uani 1 1 d . . .
H33 H 0.9360 0.4430 0.6697 0.041 Uiso 1 1 calc R . .
C41 C 0.3809(3) 0.39158(8) 0.5392(3) 0.0294(8) Uani 1 1 d . . .
H41 H 0.3611 0.3712 0.5066 0.035 Uiso 1 1 calc R . .
C42 C 0.3194(3) 0.40596(8) 0.6166(3) 0.0318(8) Uani 1 1 d . . .
H42 H 0.2484 0.3977 0.6479 0.038 Uiso 1 1 calc R . .
C43 C 0.3816(3) 0.43515(8) 0.6402(3) 0.0315(8) Uani 1 1 d . . .
H43 H 0.3599 0.4503 0.6923 0.038 Uiso 1 1 calc R . .
C111 C 0.2514(3) 0.48364(7) 0.1834(3) 0.0290(8) Uani 1 1 d . . .
H111 H 0.1990 0.4711 0.1166 0.035 Uiso 1 1 calc R . .
C112 C 0.3913(3) 0.46894(7) 0.2214(3) 0.0260(8) Uani 1 1 d . . .
C113 C 0.4961(4) 0.47853(9) 0.1726(3) 0.0387(9) Uani 1 1 d . . .
H113 H 0.4808 0.4941 0.1134 0.046 Uiso 1 1 calc R . .
C114 C 0.6224(4) 0.46549(9) 0.2097(3) 0.0472(11) Uani 1 1 d . . .
H114 H 0.6941 0.4722 0.1761 0.057 Uiso 1 1 calc R . .
C115 C 0.6456(4) 0.44276(9) 0.2955(3) 0.0381(9) Uani 1 1 d . . .
H115 H 0.7331 0.4338 0.3208 0.046 Uiso 1 1 calc R . .
C116 C 0.5413(3) 0.43303(7) 0.3444(3) 0.0248(8) Uani 1 1 d . . .
C117 C 0.4139(3) 0.44580(7) 0.3065(3) 0.0245(8) Uani 1 1 d . . .
H117 H 0.3416 0.4387 0.3388 0.029 Uiso 1 1 calc R . .
C118 C 0.5663(3) 0.40800(7) 0.4401(3) 0.0265(8) Uani 1 1 d . . .
H118 H 0.5498 0.3867 0.4028 0.032 Uiso 1 1 calc R . .
N11 N 0.3313(3) 0.53713(6) 0.2211(2) 0.0321(7) Uani 1 1 d . . .
N12 N 0.2585(3) 0.51607(6) 0.1460(2) 0.0300(7) Uani 1 1 d . . .
N21 N 0.2333(3) 0.49671(6) 0.3794(2) 0.0277(7) Uani 1 1 d . . .
N22 N 0.1797(3) 0.48236(6) 0.2764(2) 0.0268(7) Uani 1 1 d . . .
N31 N 0.7529(3) 0.43585(6) 0.5628(2) 0.0300(7) Uani 1 1 d . . .
N32 N 0.7034(3) 0.40878(6) 0.5075(2) 0.0262(6) Uani 1 1 d . . .
N41 N 0.4758(3) 0.43897(6) 0.5799(2) 0.0260(6) Uani 1 1 d . . .
N42 N 0.4749(3) 0.41177(6) 0.5178(2) 0.0239(6) Uani 1 1 d . . .
Cu2 Cu 0.73521(4) 0.203139(9) 0.95503(3) 0.02718(13) Uani 1 1 d . . .
F2 F 0.7365(2) 0.2500 0.9534(2) 0.0285(6) Uani 1 2 d S . .
C51 C 1.0674(4) 0.13858(8) 1.0087(3) 0.0373(9) Uani 1 1 d . . .
H51 H 1.1522 0.1321 1.0545 0.045 Uiso 1 1 calc R . .
C52 C 0.9914(4) 0.12304(9) 0.9172(4) 0.0454(10) Uani 1 1 d . . .
H52 H 1.0115 0.1034 0.8862 0.054 Uiso 1 1 calc R . .
C53 C 0.8780(4) 0.14166(8) 0.8780(3) 0.0387(9) Uani 1 1 d . . .
H53 H 0.8066 0.1365 0.8140 0.046 Uiso 1 1 calc R . .
C61 C 0.9623(4) 0.19679(8) 1.2898(3) 0.0369(9) Uani 1 1 d . . .
H61 H 1.0455 0.1931 1.3434 0.044 Uiso 1 1 calc R . .
C62 C 0.8433(4) 0.20482(9) 1.3162(3) 0.0424(10) Uani 1 1 d . . .
H62 H 0.8264 0.2075 1.3911 0.051 Uiso 1 1 calc R . .
C63 C 0.7516(4) 0.20822(8) 1.2106(3) 0.0367(9) Uani 1 1 d . . .
H63 H 0.6594 0.2138 1.2018 0.044 Uiso 1 1 calc R . .
C71 C 0.4039(4) 0.13816(8) 0.9038(3) 0.0333(9) Uani 1 1 d . . .
H71 H 0.3184 0.1318 0.8590 0.040 Uiso 1 1 calc R . .
C72 C 0.4817(4) 0.12214(9) 0.9940(3) 0.0412(10) Uani 1 1 d . . .
H72 H 0.4617 0.1024 1.0247 0.049 Uiso 1 1 calc R . .
C73 C 0.5956(4) 0.14034(8) 1.0318(3) 0.0365(9) Uani 1 1 d . . .
H73 H 0.6684 0.1348 1.0941 0.044 Uiso 1 1 calc R . .
C81 C 0.5099(4) 0.19167(8) 0.6224(3) 0.0320(9) Uani 1 1 d . . .
H81 H 0.4271 0.1866 0.5701 0.038 Uiso 1 1 calc R . .
C82 C 0.6297(4) 0.19800(8) 0.5939(3) 0.0398(10) Uani 1 1 d . . .
H82 H 0.6471 0.1983 0.5185 0.048 Uiso 1 1 calc R . .
C83 C 0.7215(4) 0.20401(8) 0.6981(3) 0.0359(9) Uani 1 1 d . . .
H83 H 0.8141 0.2089 0.7053 0.043 Uiso 1 1 calc R . .
C121 C 1.0385(3) 0.19095(8) 1.1015(3) 0.0310(8) Uani 1 1 d . . .
H121 H 1.1279 0.1857 1.1532 0.037 Uiso 1 1 calc R . .
C122 C 1.0532(3) 0.22158(8) 1.0375(3) 0.0284(8) Uani 1 1 d . . .
C123 C 1.0743(3) 0.22163(8) 0.9270(3) 0.0312(8) Uani 1 1 d . . .
H123 H 1.0822 0.2022 0.8890 0.037 Uiso 1 1 calc R . .
C124 C 1.0839(5) 0.2500 0.8710(4) 0.0345(12) Uani 1 2 d S . .
H124 H 1.0972 0.2500 0.7942 0.041 Uiso 1 2 calc SR . .
C125 C 1.0442(5) 0.2500 1.0945(4) 0.0299(11) Uani 1 2 d S . .
H125 H 1.0320 0.2500 1.1716 0.036 Uiso 1 2 calc SR . .
C126 C 0.4325(3) 0.19092(7) 0.8108(3) 0.0254(8) Uani 1 1 d . . .
H126 H 0.3422 0.1861 0.7599 0.030 Uiso 1 1 calc R . .
C127 C 0.4219(3) 0.22162(7) 0.8749(3) 0.0233(7) Uani 1 1 d . . .
C128 C 0.4066(3) 0.22176(8) 0.9875(3) 0.0288(8) Uani 1 1 d . . .
H128 H 0.4016 0.2024 1.0265 0.035 Uiso 1 1 calc R . .
C129 C 0.3987(4) 0.2500 1.0434(4) 0.0297(12) Uani 1 2 d S . .
H129 H 0.3878 0.2500 1.1209 0.036 Uiso 1 2 calc SR . .
C130 C 0.4274(4) 0.2500 0.8171(4) 0.0235(10) Uani 1 2 d S . .
H130 H 0.4349 0.2500 0.7388 0.028 Uiso 1 2 calc SR . .
N51 N 0.8822(3) 0.16758(6) 0.9411(2) 0.0315(7) Uani 1 1 d . . .
N52 N 0.9991(3) 0.16514(6) 1.0222(2) 0.0312(7) Uani 1 1 d . . .
N61 N 0.8109(3) 0.20265(6) 1.1238(2) 0.0284(7) Uani 1 1 d . . .
N62 N 0.9405(3) 0.19495(6) 1.1731(2) 0.0287(7) Uani 1 1 d . . .
N71 N 0.5904(3) 0.16672(6) 0.9697(2) 0.0286(7) Uani 1 1 d . . .
N72 N 0.4719(3) 0.16486(6) 0.8902(2) 0.0276(7) Uani 1 1 d . . .
N81 N 0.6607(3) 0.20186(6) 0.7863(2) 0.0281(7) Uani 1 1 d . . .
N82 N 0.5302(3) 0.19387(6) 0.7384(2) 0.0253(6) Uani 1 1 d . . .
B1 B 0.3887(4) 0.16198(10) 0.2834(4) 0.0351(10) Uani 1 1 d D . .
F11 F 0.3210(3) 0.17249(6) 0.3647(2) 0.0733(8) Uani 1 1 d D . .
F12 F 0.5235(2) 0.16109(6) 0.3305(3) 0.0763(9) Uani 1 1 d D . .
F13 F 0.3430(2) 0.13127(5) 0.2529(2) 0.0600(7) Uani 1 1 d D . .
F14 F 0.3580(3) 0.18100(7) 0.1901(2) 0.0821(9) Uani 1 1 d D . .
B2A B 0.1039(14) 0.1811(4) 0.6182(14) 0.0327(12) Uani 0.520(15) 1 d PD A 1
F21A F -0.0284(18) 0.1779(9) 0.568(3) 0.072(4) Uani 0.520(15) 1 d PD A 1
F22A F 0.1514(10) 0.20965(13) 0.6404(10) 0.092(4) Uani 0.520(15) 1 d PD A 1
F23A F 0.1310(9) 0.1648(3) 0.7214(6) 0.067(3) Uani 0.520(15) 1 d PD A 1
F24A F 0.1759(9) 0.1661(3) 0.5536(9) 0.108(4) Uani 0.520(15) 1 d PD A 1
B2B B 0.0948(15) 0.1794(4) 0.6129(15) 0.0327(12) Uani 0.480(15) 1 d PD A 2
F21B F -0.0304(19) 0.1733(10) 0.549(4) 0.072(4) Uani 0.480(15) 1 d PD A 2
F22B F 0.1569(12) 0.15429(19) 0.6677(16) 0.125(7) Uani 0.480(15) 1 d PD A 2
F23B F 0.1732(7) 0.1923(4) 0.5452(7) 0.106(6) Uani 0.480(15) 1 d PD A 2
F24B F 0.0858(14) 0.2021(3) 0.6858(10) 0.144(5) Uani 0.480(15) 1 d PD A 2
B3A B 0.1798(14) 0.4583(4) 0.8515(13) 0.037(2) Uani 0.57(2) 1 d PD B 3
F31A F 0.3028(17) 0.4678(9) 0.918(2) 0.062(4) Uani 0.57(2) 1 d PD B 3
F32A F 0.1462(10) 0.47540(18) 0.7538(8) 0.076(3) Uani 0.57(2) 1 d PD B 3
F33A F 0.183(2) 0.4268(4) 0.8200(15) 0.069(5) Uani 0.57(2) 1 d PD B 3
F34A F 0.0870(7) 0.4622(3) 0.9177(11) 0.083(4) Uani 0.57(2) 1 d PD B 3
B3B B 0.1758(19) 0.4537(5) 0.8734(18) 0.037(2) Uani 0.43(2) 1 d PD B 4
F31B F 0.305(2) 0.4654(12) 0.896(3) 0.062(4) Uani 0.43(2) 1 d PD B 4
F32B F 0.139(2) 0.4444(5) 0.9713(11) 0.126(7) Uani 0.43(2) 1 d PD B 4
F33B F 0.0894(13) 0.4784(2) 0.8251(19) 0.106(8) Uani 0.43(2) 1 d PD B 4
F34B F 0.162(3) 0.4298(5) 0.7974(17) 0.049(4) Uani 0.43(2) 1 d PD B 4
N91 N 0.8687(4) 0.10448(8) 0.2006(3) 0.0569(10) Uani 1 1 d . . .
N92 N 0.5506(7) 0.2500 0.3570(5) 0.0678(16) Uani 1 2 d S . .
C91 C 0.9574(4) 0.11153(8) 0.2713(3) 0.0361(9) Uani 1 1 d . . .
C92 C 1.0721(4) 0.11951(10) 0.3623(4) 0.0588(13) Uani 1 1 d . . .
H92A H 1.0980 0.1012 0.4129 0.088 Uiso 1 1 calc R . .
H92B H 1.0486 0.1372 0.4076 0.088 Uiso 1 1 calc R . .
H92C H 1.1478 0.1256 0.3285 0.088 Uiso 1 1 calc R . .
C93 C 0.4459(8) 0.2500 0.3765(5) 0.0500(16) Uani 1 2 d S . .
C94 C 0.3116(7) 0.2500 0.3997(6) 0.067(2) Uani 1 2 d S . .
H94A H 0.2497 0.2616 0.3384 0.101 Uiso 0.50 1 calc PR . .
H94B H 0.3146 0.2602 0.4744 0.101 Uiso 0.50 1 calc PR . .
H94C H 0.2800 0.2282 0.4019 0.101 Uiso 0.50 1 calc PR . .

loop_
_atom_site_aniso_label
_atom_site_aniso_U_11
_atom_site_aniso_U_22
_atom_site_aniso_U_33
_atom_site_aniso_U_23
_atom_site_aniso_U_13
_atom_site_aniso_U_12
Cu1 0.0278(2) 0.0206(2) 0.0294(2) 0.00028(17) 0.00676(18) -0.00013(18)
F1 0.046(7) 0.022(5) 0.040(10) 0.002(6) -0.011(7) -0.003(4)
C11 0.040(2) 0.035(2) 0.029(2) 0.0056(16) -0.0006(17) 0.0031(18)
C12 0.053(3) 0.030(2) 0.038(2) 0.0116(17) 0.004(2) 0.0036(18)
C13 0.051(2) 0.0226(19) 0.039(2) 0.0039(16) 0.005(2) -0.0031(17)
C21 0.027(2) 0.0228(19) 0.054(3) 0.0031(17) 0.0034(19) -0.0008(16)
C22 0.030(2) 0.028(2) 0.061(3) 0.0044(18) 0.021(2) -0.0037(16)
C23 0.036(2) 0.031(2) 0.041(2) 0.0058(17) 0.0161(19) 0.0059(17)
C31 0.033(2) 0.026(2) 0.045(2) 0.0031(16) 0.0085(18) 0.0102(16)
C32 0.030(2) 0.035(2) 0.044(2) 0.0044(17) 0.0032(18) 0.0090(17)
C33 0.026(2) 0.035(2) 0.039(2) 0.0012(17) 0.0009(18) -0.0035(16)
C41 0.029(2) 0.0240(18) 0.033(2) 0.0068(15) 0.0005(16) -0.0057(16)
C42 0.029(2) 0.038(2) 0.030(2) 0.0072(16) 0.0082(17) -0.0064(17)
C43 0.033(2) 0.034(2) 0.030(2) 0.0009(16) 0.0103(17) 0.0029(16)
C111 0.036(2) 0.0209(18) 0.028(2) -0.0012(14) 0.0021(17) -0.0016(15)
C112 0.031(2) 0.0261(19) 0.0197(18) -0.0058(14) 0.0039(15) 0.0005(15)
C113 0.047(2) 0.046(2) 0.026(2) 0.0067(17) 0.0143(19) 0.0056(19)
C114 0.045(3) 0.060(3) 0.046(3) 0.016(2) 0.029(2) 0.009(2)
C115 0.035(2) 0.045(2) 0.038(2) 0.0024(18) 0.0156(19) 0.0110(18)
C116 0.028(2) 0.0234(18) 0.0232(18) -0.0064(14) 0.0072(16) 0.0007(15)
C117 0.0273(19) 0.0205(17) 0.0250(18) -0.0049(14) 0.0046(15) -0.0018(14)
C118 0.0287(19) 0.0197(18) 0.031(2) -0.0036(14) 0.0068(16) 0.0002(14)
N11 0.0428(19) 0.0239(16) 0.0263(16) 0.0010(12) 0.0007(14) -0.0029(13)
N12 0.0355(17) 0.0253(16) 0.0266(16) 0.0011(13) 0.0014(14) 0.0000(13)
N21 0.0286(16) 0.0207(15) 0.0340(17) 0.0026(12) 0.0074(14) 0.0007(12)
N22 0.0254(16) 0.0225(15) 0.0308(17) 0.0008(12) 0.0028(13) -0.0009(12)
N31 0.0301(17) 0.0238(16) 0.0344(17) -0.0025(13) 0.0036(14) -0.0010(13)
N32 0.0263(16) 0.0200(15) 0.0315(16) -0.0016(12) 0.0044(13) 0.0022(12)
N41 0.0309(16) 0.0200(15) 0.0267(16) -0.0021(12) 0.0058(14) 0.0007(12)
N42 0.0246(15) 0.0190(15) 0.0273(16) 0.0009(12) 0.0046(13) -0.0003(12)
Cu2 0.0253(2) 0.0304(2) 0.0258(2) -0.00003(17) 0.00567(18) 0.00064(18)
F2 0.0261(15) 0.0244(14) 0.0320(15) 0.000 0.0003(12) 0.000
C51 0.037(2) 0.030(2) 0.050(2) 0.0040(18) 0.019(2) 0.0103(18)
C52 0.057(3) 0.030(2) 0.056(3) -0.0041(19) 0.027(2) 0.008(2)
C53 0.039(2) 0.035(2) 0.044(2) -0.0095(18) 0.0128(19) -0.0038(18)
C61 0.042(2) 0.034(2) 0.029(2) 0.0055(16) -0.0057(18) -0.0025(18)
C62 0.051(3) 0.050(2) 0.026(2) 0.0039(17) 0.009(2) 0.010(2)
C63 0.035(2) 0.044(2) 0.034(2) 0.0032(17) 0.0126(19) 0.0057(17)
C71 0.033(2) 0.030(2) 0.039(2) -0.0017(16) 0.0128(18) -0.0073(17)
C72 0.047(2) 0.029(2) 0.048(2) 0.0115(18) 0.013(2) -0.0008(19)
C73 0.034(2) 0.036(2) 0.040(2) 0.0112(18) 0.0099(18) 0.0083(18)
C81 0.040(2) 0.0270(19) 0.026(2) -0.0019(15) 0.0012(17) 0.0034(17)
C82 0.052(3) 0.043(2) 0.028(2) 0.0008(17) 0.017(2) 0.0037(19)
C83 0.039(2) 0.039(2) 0.034(2) 0.0029(17) 0.0169(19) 0.0021(18)
C121 0.0211(19) 0.030(2) 0.040(2) -0.0017(16) 0.0009(17) 0.0032(15)
C122 0.0115(17) 0.032(2) 0.039(2) 0.0014(16) 0.0016(16) 0.0002(14)
C123 0.0197(19) 0.029(2) 0.045(2) -0.0017(17) 0.0066(17) 0.0007(15)
C124 0.020(3) 0.048(3) 0.038(3) 0.000 0.013(2) 0.000
C125 0.021(3) 0.031(3) 0.038(3) 0.000 0.006(2) 0.000
C126 0.0209(18) 0.0293(19) 0.0245(18) 0.0009(14) 0.0023(15) -0.0027(15)
C127 0.0143(17) 0.0295(19) 0.0249(19) 0.0004(14) 0.0018(14) -0.0009(14)
C128 0.0225(19) 0.037(2) 0.027(2) 0.0061(16) 0.0052(16) -0.0009(16)
C129 0.021(3) 0.049(3) 0.021(3) 0.000 0.008(2) 0.000
C130 0.015(2) 0.033(3) 0.021(2) 0.000 0.001(2) 0.000
N51 0.0236(16) 0.0311(17) 0.0400(18) -0.0064(14) 0.0077(14) -0.0005(13)
N52 0.0260(16) 0.0271(16) 0.0422(19) 0.0002(13) 0.0111(15) 0.0018(13)
N61 0.0237(16) 0.0311(16) 0.0300(17) 0.0024(12) 0.0052(14) 0.0031(13)
N62 0.0227(16) 0.0279(16) 0.0338(18) 0.0023(13) 0.0026(14) 0.0002(12)
N71 0.0214(15) 0.0305(17) 0.0336(17) 0.0061(13) 0.0054(13) 0.0021(13)
N72 0.0242(16) 0.0260(16) 0.0315(17) 0.0031(12) 0.0040(14) -0.0011(13)
N81 0.0266(16) 0.0304(16) 0.0278(16) -0.0013(12) 0.0073(14) -0.0017(13)
N82 0.0274(16) 0.0239(15) 0.0235(16) -0.0012(12) 0.0033(13) 0.0004(12)
B1 0.036(3) 0.035(2) 0.036(3) 0.008(2) 0.009(2) 0.005(2)
F11 0.108(2) 0.0549(16) 0.0733(19) -0.0155(13) 0.0540(17) -0.0176(15)
F12 0.0449(15) 0.0478(15) 0.119(2) 0.0249(14) -0.0187(15) -0.0032(12)
F13 0.0602(16) 0.0549(16) 0.0646(16) -0.0168(12) 0.0136(13) -0.0089(12)
F14 0.0682(18) 0.114(2) 0.0651(18) 0.0625(17) 0.0170(15) 0.0157(16)
B2A 0.029(3) 0.030(3) 0.037(3) -0.010(2) 0.002(2) -0.005(2)
F21A 0.0405(16) 0.088(9) 0.074(9) 0.030(6) -0.014(2) -0.012(2)
F22A 0.093(6) 0.028(3) 0.126(9) 0.012(4) -0.035(5) -0.014(3)
F23A 0.068(4) 0.086(8) 0.036(4) 0.020(3) -0.013(3) -0.039(5)
F24A 0.118(6) 0.113(9) 0.112(7) -0.039(7) 0.063(6) 0.026(6)
B2B 0.029(3) 0.030(3) 0.037(3) -0.010(2) 0.002(2) -0.005(2)
F21B 0.0405(16) 0.088(9) 0.074(9) 0.030(6) -0.014(2) -0.012(2)
F22B 0.083(7) 0.024(4) 0.203(16) 0.021(7) -0.103(9) -0.006(4)
F23B 0.047(4) 0.201(15) 0.077(6) 0.033(8) 0.027(4) -0.034(6)
F24B 0.198(11) 0.108(9) 0.154(9) -0.096(7) 0.096(9) -0.031(8)
B3A 0.034(3) 0.039(5) 0.039(6) 0.003(4) 0.008(3) -0.009(3)
F31A 0.0449(16) 0.069(5) 0.066(9) -0.011(6) 0.001(3) -0.0202(19)
F32A 0.077(5) 0.064(4) 0.077(5) 0.017(3) -0.003(4) 0.001(3)
F33A 0.076(9) 0.035(5) 0.104(11) -0.013(5) 0.040(8) -0.012(4)
F34A 0.060(5) 0.111(9) 0.099(7) -0.061(6) 0.062(5) -0.037(5)
B3B 0.034(3) 0.039(5) 0.039(6) 0.003(4) 0.008(3) -0.009(3)
F31B 0.0449(16) 0.069(5) 0.066(9) -0.011(6) 0.001(3) -0.0202(19)
F32B 0.207(14) 0.131(11) 0.054(7) -0.055(7) 0.062(8) -0.123(10)
F33B 0.061(8) 0.072(6) 0.156(17) -0.030(7) -0.037(10) 0.016(5)
F34B 0.048(7) 0.068(10) 0.034(4) -0.026(5) 0.017(4) -0.023(6)
N91 0.054(2) 0.054(2) 0.053(2) 0.0098(18) -0.010(2) -0.0048(19)
N92 0.089(5) 0.065(4) 0.054(4) 0.000 0.025(4) 0.000
C91 0.039(2) 0.030(2) 0.040(2) 0.0050(17) 0.009(2) 0.0014(18)
C92 0.051(3) 0.049(3) 0.063(3) 0.008(2) -0.013(2) -0.017(2)
C93 0.069(5) 0.040(4) 0.035(4) 0.000 -0.001(3) 0.000
C94 0.061(5) 0.044(4) 0.087(5) 0.000 -0.003(4) 0.000

loop_
_atom_type_symbol
_atom_type_description
_atom_type_scat_dispersion_real
_atom_type_scat_dispersion_imag
_atom_type_scat_source
C C 0.0033 0.0016 'International Tables Vol C Tables 4.2.6.8 and 6.1.1.4'
H H 0.0000 0.0000 'International Tables Vol C Tables 4.2.6.8 and 6.1.1.4'
B B 0.0013 0.0007 'International Tables Vol C Tables 4.2.6.8 and 6.1.1.4'
N N 0.0061 0.0033 'International Tables Vol C Tables 4.2.6.8 and 6.1.1.4'
F F 0.0171 0.0103 'International Tables Vol C Tables 4.2.6.8 and 6.1.1.4'
Cu Cu 0.3201 1.2651 'International Tables Vol C Tables 4.2.6.8 and 6.1.1.4'

loop_
_geom_angle_atom_site_label_1
_geom_angle_atom_site_label_2
_geom_angle_atom_site_label_3
_geom_angle
_geom_angle_site_symmetry_1
_geom_angle_site_symmetry_3
_geom_angle_publ_flag
F1 Cu1 F1 15.6(8) 3_666 . ?
F1 Cu1 N41 90.3(9) 3_666 3_666 ?
F1 Cu1 N41 92.1(9) . 3_666 ?
F1 Cu1 N21 91.5(9) 3_666 . ?
F1 Cu1 N21 89.6(9) . . ?
N41 Cu1 N21 178.20(11) 3_666 . ?
F1 Cu1 N11 127.0(4) 3_666 . ?
F1 Cu1 N11 142.4(4) . . ?
N41 Cu1 N11 89.72(11) 3_666 . ?
N21 Cu1 N11 89.13(11) . . ?
F1 Cu1 N31 139.5(4) 3_666 3_666 ?
F1 Cu1 N31 124.1(4) . 3_666 ?
N41 Cu1 N31 88.31(11) 3_666 3_666 ?
N21 Cu1 N31 90.38(11) . 3_666 ?
N11 Cu1 N31 93.48(11) . 3_666 ?
F1 F1 Cu1 84(6) 3_666 3_666 ?
F1 F1 Cu1 80(6) 3_666 . ?
Cu1 F1 Cu1 164.4(8) 3_666 . ?
N12 C11 C12 107.1(3) . . ?
N12 C11 H11 126.4 . . ?
C12 C11 H11 126.4 . . ?
C11 C12 C13 105.5(3) . . ?
C11 C12 H12 127.3 . . ?
C13 C12 H12 127.3 . . ?
N11 C13 C12 111.3(3) . . ?
N11 C13 H13 124.3 . . ?
C12 C13 H13 124.3 . . ?
N22 C21 C22 108.0(3) . . ?
N22 C21 H21 126.0 . . ?
C22 C21 H21 126.0 . . ?
C21 C22 C23 105.5(3) . . ?
C21 C22 H22 127.2 . . ?
C23 C22 H22 127.2 . . ?
N21 C23 C22 110.3(3) . . ?
N21 C23 H23 124.9 . . ?
C22 C23 H23 124.9 . . ?
N32 C31 C32 108.0(3) . . ?
N32 C31 H31 126.0 . . ?
C32 C31 H31 126.0 . . ?
C31 C32 C33 105.2(3) . . ?
C31 C32 H32 127.4 . . ?
C33 C32 H32 127.4 . . ?
N31 C33 C32 111.0(3) . . ?
N31 C33 H33 124.5 . . ?
C32 C33 H33 124.5 . . ?
N42 C41 C42 107.3(3) . . ?
N42 C41 H41 126.4 . . ?
C42 C41 H41 126.4 . . ?
C41 C42 C43 106.0(3) . . ?
C41 C42 H42 127.0 . . ?
C43 C42 H42 127.0 . . ?
N41 C43 C42 110.6(3) . . ?
N41 C43 H43 124.7 . . ?
C42 C43 H43 124.7 . . ?
N12 C111 N22 109.6(3) . . ?
N12 C111 C112 111.7(3) . . ?
N22 C111 C112 110.7(3) . . ?
N12 C111 H111 108.2 . . ?
N22 C111 H111 108.2 . . ?
C112 C111 H111 108.2 . . ?
C113 C112 C117 119.7(3) . . ?
C113 C112 C111 120.8(3) . . ?
C117 C112 C111 119.5(3) . . ?
C114 C113 C112 120.0(3) . . ?
C114 C113 H113 120.0 . . ?
C112 C113 H113 120.0 . . ?
C113 C114 C115 120.5(4) . . ?
C113 C114 H114 119.8 . . ?
C115 C114 H114 119.8 . . ?
C114 C115 C116 119.8(3) . . ?
C114 C115 H115 120.1 . . ?
C116 C115 H115 120.1 . . ?
C117 C116 C115 120.0(3) . . ?
C117 C116 C118 119.9(3) . . ?
C115 C116 C118 120.2(3) . . ?
C116 C117 C112 120.1(3) . . ?
C116 C117 H117 120.0 . . ?
C112 C117 H117 120.0 . . ?
N32 C118 N42 108.8(3) . . ?
N32 C118 C116 111.9(3) . . ?
N42 C118 C116 111.7(3) . . ?
N32 C118 H118 108.1 . . ?
N42 C118 H118 108.1 . . ?
C116 C118 H118 108.1 . . ?
C13 N11 N12 104.4(3) . . ?
C13 N11 Cu1 131.5(2) . . ?
N12 N11 Cu1 121.3(2) . . ?
C11 N12 N11 111.7(3) . . ?
C11 N12 C111 129.6(3) . . ?
N11 N12 C111 118.6(3) . . ?
C23 N21 N22 105.8(3) . . ?
C23 N21 Cu1 130.1(2) . . ?
N22 N21 Cu1 123.7(2) . . ?
C21 N22 N21 110.4(3) . . ?
C21 N22 C111 129.0(3) . . ?
N21 N22 C111 119.8(3) . . ?
C33 N31 N32 105.3(3) . . ?
C33 N31 Cu1 128.8(2) . 3_666 ?
N32 N31 Cu1 120.6(2) . 3_666 ?
C31 N32 N31 110.6(3) . . ?
C31 N32 C118 129.8(3) . . ?
N31 N32 C118 119.5(2) . . ?
C43 N41 N42 105.7(3) . . ?
C43 N41 Cu1 128.7(2) . 3_666 ?
N42 N41 Cu1 124.2(2) . 3_666 ?
C41 N42 N41 110.5(3) . . ?
C41 N42 C118 129.1(3) . . ?
N41 N42 C118 120.4(2) . . ?
N81 Cu2 N61 177.80(11) . . ?
N81 Cu2 F2 91.10(10) . . ?
N61 Cu2 F2 91.07(10) . . ?
N81 Cu2 N51 90.98(11) . . ?
N61 Cu2 N51 87.25(11) . . ?
F2 Cu2 N51 133.77(10) . . ?
N81 Cu2 N71 87.13(11) . . ?
N61 Cu2 N71 91.58(11) . . ?
F2 Cu2 N71 135.91(10) . . ?
N51 Cu2 N71 90.32(10) . . ?
Cu2 F2 Cu2 178.50(15) 4_565 . ?
N52 C51 C52 106.5(3) . . ?
N52 C51 H51 126.8 . . ?
C52 C51 H51 126.8 . . ?
C51 C52 C53 106.0(3) . . ?
C51 C52 H52 127.0 . . ?
C53 C52 H52 127.0 . . ?
N51 C53 C52 111.3(3) . . ?
N51 C53 H53 124.4 . . ?
C52 C53 H53 124.4 . . ?
N62 C61 C62 107.6(3) . . ?
N62 C61 H61 126.2 . . ?
C62 C61 H61 126.2 . . ?
C61 C62 C63 105.6(3) . . ?
C61 C62 H62 127.2 . . ?
C63 C62 H62 127.2 . . ?
N61 C63 C62 110.6(3) . . ?
N61 C63 H63 124.7 . . ?
C62 C63 H63 124.7 . . ?
N72 C71 C72 106.7(3) . . ?
N72 C71 H71 126.6 . . ?
C72 C71 H71 126.6 . . ?
C71 C72 C73 105.9(3) . . ?
C71 C72 H72 127.0 . . ?
C73 C72 H72 127.0 . . ?
N71 C73 C72 111.2(3) . . ?
N71 C73 H73 124.4 . . ?
C72 C73 H73 124.4 . . ?
N82 C81 C82 107.5(3) . . ?
N82 C81 H81 126.3 . . ?
C82 C81 H81 126.3 . . ?
C81 C82 C83 105.8(3) . . ?
C81 C82 H82 127.1 . . ?
C83 C82 H82 127.1 . . ?
N81 C83 C82 110.3(3) . . ?
N81 C83 H83 124.8 . . ?
C82 C83 H83 124.8 . . ?
N52 C121 N62 110.1(3) . . ?
N52 C121 C122 111.3(3) . . ?
N62 C121 C122 110.4(3) . . ?
N52 C121 H121 108.3 . . ?
N62 C121 H121 108.3 . . ?
C122 C121 H121 108.3 . . ?
C123 C122 C125 120.2(3) . . ?
C123 C122 C121 122.0(3) . . ?
C125 C122 C121 117.8(3) . . ?
C122 C123 C124 120.1(4) . . ?
C122 C123 H123 119.9 . . ?
C124 C123 H123 119.9 . . ?
C123 C124 C123 120.0(5) . 4_565 ?
C123 C124 H124 120.0 . . ?
C123 C124 H124 120.0 4_565 . ?
C122 C125 C122 119.4(5) . 4_565 ?
C122 C125 H125 120.3 . . ?
C122 C125 H125 120.3 4_565 . ?
N72 C126 N82 108.9(3) . . ?
N72 C126 C127 111.4(3) . . ?
N82 C126 C127 110.9(3) . . ?
N72 C126 H126 108.5 . . ?
N82 C126 H126 108.5 . . ?
C127 C126 H126 108.5 . . ?
C128 C127 C130 120.0(3) . . ?
C128 C127 C126 121.6(3) . . ?
C130 C127 C126 118.4(3) . . ?
C129 C128 C127 120.1(3) . . ?
C129 C128 H128 119.9 . . ?
C127 C128 H128 119.9 . . ?
C128 C129 C128 120.2(4) . 4_565 ?
C128 C129 H129 119.9 . . ?
C128 C129 H129 119.9 4_565 . ?
C127 C130 C127 119.5(4) 4_565 . ?
C127 C130 H130 120.2 4_565 . ?
C127 C130 H130 120.2 . . ?
C53 N51 N52 104.5(3) . . ?
C53 N51 Cu2 133.5(2) . . ?
N52 N51 Cu2 120.8(2) . . ?
C51 N52 N51 111.8(3) . . ?
C51 N52 C121 129.4(3) . . ?
N51 N52 C121 118.5(3) . . ?
C63 N61 N62 106.0(3) . . ?
C63 N61 Cu2 130.0(2) . . ?
N62 N61 Cu2 123.9(2) . . ?
C61 N62 N61 110.3(3) . . ?
C61 N62 C121 128.9(3) . . ?
N61 N62 C121 120.1(3) . . ?
C73 N71 N72 104.8(3) . . ?
C73 N71 Cu2 134.3(2) . . ?
N72 N71 Cu2 119.98(19) . . ?
C71 N72 N71 111.3(3) . . ?
C71 N72 C126 129.8(3) . . ?
N71 N72 C126 118.8(3) . . ?
C83 N81 N82 105.7(3) . . ?
C83 N81 Cu2 130.9(2) . . ?
N82 N81 Cu2 122.9(2) . . ?
C81 N82 N81 110.7(3) . . ?
C81 N82 C126 128.9(3) . . ?
N81 N82 C126 120.3(2) . . ?
F14 B1 F12 112.4(3) . . ?
F14 B1 F11 108.8(3) . . ?
F12 B1 F11 109.7(3) . . ?
F14 B1 F13 109.9(3) . . ?
F12 B1 F13 109.0(3) . . ?
F11 B1 F13 106.9(3) . . ?
F22A B2A F24A 109.3(12) . . ?
F22A B2A F21A 118(2) . . ?
F24A B2A F21A 108.6(19) . . ?
F22A B2A F23A 107.1(11) . . ?
F24A B2A F23A 104.2(11) . . ?
F21A B2A F23A 109(2) . . ?
F24B B2B F22B 111.1(14) . . ?
F24B B2B F21B 108(2) . . ?
F22B B2B F21B 114(2) . . ?
F24B B2B F23B 103.5(12) . . ?
F22B B2B F23B 109.3(13) . . ?
F21B B2B F23B 110(2) . . ?
F32A B3A F34A 110.9(11) . . ?
F32A B3A F31A 111.0(16) . . ?
F34A B3A F31A 106.9(15) . . ?
F32A B3A F33A 107.5(13) . . ?
F34A B3A F33A 109.3(12) . . ?
F31A B3A F33A 111.3(18) . . ?
F34B B3B F32B 110.4(16) . . ?
F34B B3B F31B 110(2) . . ?
F32B B3B F31B 112(2) . . ?
F34B B3B F33B 109.1(16) . . ?
F32B B3B F33B 107.5(14) . . ?
F31B B3B F33B 107(2) . . ?
N91 C91 C92 178.2(4) . . ?
C91 C92 H92A 109.5 . . ?
C91 C92 H92B 109.5 . . ?
H92A C92 H92B 109.5 . . ?
C91 C92 H92C 109.5 . . ?
H92A C92 H92C 109.5 . . ?
H92B C92 H92C 109.5 . . ?
N92 C93 C94 179.3(7) . . ?
C93 C94 H94A 109.5 . . ?
C93 C94 H94B 109.5 . . ?
H94A C94 H94B 109.5 . . ?
C93 C94 H94C 109.5 . . ?
H94A C94 H94C 109.5 . . ?
H94B C94 H94C 109.5 . . ?

loop_
_geom_bond_atom_site_label_1
_geom_bond_atom_site_label_2
_geom_bond_distance
_geom_bond_site_symmetry_2
_geom_bond_publ_flag
Cu1 F1 1.92(3) 3_666 ?
Cu1 F1 1.94(3) . ?
Cu1 N41 1.982(3) 3_666 ?
Cu1 N21 1.988(3) . ?
Cu1 N11 2.114(3) . ?
Cu1 N31 2.141(3) 3_666 ?
F1 F1 0.52(3) 3_666 ?
F1 Cu1 1.92(3) 3_666 ?
C11 N12 1.342(4) . ?
C11 C12 1.359(5) . ?
C11 H11 0.9500 . ?
C12 C13 1.385(5) . ?
C12 H12 0.9500 . ?
C13 N11 1.332(4) . ?
C13 H13 0.9500 . ?
C21 N22 1.344(4) . ?
C21 C22 1.356(5) . ?
C21 H21 0.9500 . ?
C22 C23 1.399(5) . ?
C22 H22 0.9500 . ?
C23 N21 1.329(4) . ?
C23 H23 0.9500 . ?
C31 N32 1.348(4) . ?
C31 C32 1.356(5) . ?
C31 H31 0.9500 . ?
C32 C33 1.394(5) . ?
C32 H32 0.9500 . ?
C33 N31 1.330(4) . ?
C33 H33 0.9500 . ?
C41 N42 1.349(4) . ?
C41 C42 1.365(5) . ?
C41 H41 0.9500 . ?
C42 C43 1.387(5) . ?
C42 H42 0.9500 . ?
C43 N41 1.329(4) . ?
C43 H43 0.9500 . ?
C111 N12 1.449(4) . ?
C111 N22 1.454(4) . ?
C111 C112 1.525(5) . ?
C111 H111 1.0000 . ?
C112 C113 1.384(5) . ?
C112 C117 1.388(4) . ?
C113 C114 1.376(5) . ?
C113 H113 0.9500 . ?
C114 C115 1.382(5) . ?
C114 H114 0.9500 . ?
C115 C116 1.383(5) . ?
C115 H115 0.9500 . ?
C116 C117 1.382(4) . ?
C116 C118 1.532(4) . ?
C117 H117 0.9500 . ?
C118 N32 1.443(4) . ?
C118 N42 1.458(4) . ?
C118 H118 1.0000 . ?
N11 N12 1.356(4) . ?
N21 N22 1.363(4) . ?
N31 N32 1.359(3) . ?
N31 Cu1 2.141(3) 3_666 ?
N41 N42 1.366(3) . ?
N41 Cu1 1.982(3) 3_666 ?
Cu2 N81 1.975(3) . ?
Cu2 N61 1.977(3) . ?
Cu2 F2 1.9832(4) . ?
Cu2 N51 2.154(3) . ?
Cu2 N71 2.166(3) . ?
F2 Cu2 1.9832(4) 4_565 ?
C51 N52 1.350(4) . ?
C51 C52 1.353(5) . ?
C51 H51 0.9500 . ?
C52 C53 1.387(5) . ?
C52 H52 0.9500 . ?
C53 N51 1.324(4) . ?
C53 H53 0.9500 . ?
C61 N62 1.353(4) . ?
C61 C62 1.359(5) . ?
C61 H61 0.9500 . ?
C62 C63 1.390(5) . ?
C62 H62 0.9500 . ?
C63 N61 1.327(4) . ?
C63 H63 0.9500 . ?
C71 N72 1.353(4) . ?
C71 C72 1.359(5) . ?
C71 H71 0.9500 . ?
C72 C73 1.379(5) . ?
C72 H72 0.9500 . ?
C73 N71 1.332(4) . ?
C73 H73 0.9500 . ?
C81 N82 1.347(4) . ?
C81 C82 1.364(5) . ?
C81 H81 0.9500 . ?
C82 C83 1.394(5) . ?
C82 H82 0.9500 . ?
C83 N81 1.333(4) . ?
C83 H83 0.9500 . ?
C121 N52 1.438(4) . ?
C121 N62 1.458(4) . ?
C121 C122 1.526(5) . ?
C121 H121 1.0000 . ?
C122 C123 1.375(5) . ?
C122 C125 1.393(4) . ?
C123 C124 1.387(4) . ?
C123 H123 0.9500 . ?
C124 C123 1.387(4) 4_565 ?
C124 H124 0.9500 . ?
C125 C122 1.393(4) 4_565 ?
C125 H125 0.9500 . ?
C126 N72 1.447(4) . ?
C126 N82 1.458(4) . ?
C126 C127 1.522(4) . ?
C126 H126 1.0000 . ?
C127 C128 1.379(4) . ?
C127 C130 1.390(4) . ?
C128 C129 1.378(4) . ?
C128 H128 0.9500 . ?
C129 C128 1.378(4) 4_565 ?
C129 H129 0.9500 . ?
C130 C127 1.390(4) 4_565 ?
C130 H130 0.9500 . ?
N51 N52 1.355(4) . ?
N61 N62 1.356(4) . ?
N71 N72 1.355(4) . ?
N81 N82 1.364(4) . ?
B1 F14 1.346(4) . ?
B1 F12 1.359(5) . ?
B1 F11 1.380(5) . ?
B1 F13 1.400(5) . ?
B2A F22A 1.305(15) . ?
B2A F24A 1.335(16) . ?
B2A F21A 1.351(11) . ?
B2A F23A 1.379(16) . ?
B2B F24B 1.310(17) . ?
B2B F22B 1.331(16) . ?
B2B F21B 1.353(11) . ?
B2B F23B 1.366(17) . ?
B3A F32A 1.344(14) . ?
B3A F34A 1.368(14) . ?
B3A F31A 1.380(11) . ?
B3A F33A 1.387(15) . ?
B3B F34B 1.342(17) . ?
B3B F32B 1.356(17) . ?
B3B F31B 1.375(13) . ?
B3B F33B 1.402(18) . ?
N91 C91 1.124(4) . ?
N92 C93 1.140(8) . ?
C91 C92 1.440(5) . ?
C92 H92A 0.9800 . ?
C92 H92B 0.9800 . ?
C92 H92C 0.9800 . ?
C93 C94 1.452(10) . ?
C94 H94A 0.9800 . ?
C94 H94B 0.9800 . ?
C94 H94C 0.9800 . ?

loop_
_geom_torsion_atom_site_label_1
_geom_torsion_atom_site_label_2
_geom_torsion_atom_site_label_3
_geom_torsion_atom_site_label_4
_geom_torsion
_geom_torsion_site_symmetry_1
_geom_torsion_site_symmetry_2
_geom_torsion_site_symmetry_3
_geom_torsion_site_symmetry_4
_geom_torsion_publ_flag
N41 Cu1 F1 F1 -83(6) 3_666 . . 3_666 ?
N21 Cu1 F1 F1 97(6) . . . 3_666 ?
N11 Cu1 F1 F1 9(7) . . . 3_666 ?
N31 Cu1 F1 F1 -173(6) 3_666 . . 3_666 ?
F1 Cu1 F1 Cu1 0.00(3) 3_666 . . 3_666 ?
N41 Cu1 F1 Cu1 -83(6) 3_666 . . 3_666 ?
N21 Cu1 F1 Cu1 97(6) . . . 3_666 ?
N11 Cu1 F1 Cu1 9(7) . . . 3_666 ?
N31 Cu1 F1 Cu1 -173(6) 3_666 . . 3_666 ?
N12 C11 C12 C13 0.0(4) . . . . ?
C11 C12 C13 N11 0.2(5) . . . . ?
N22 C21 C22 C23 0.3(4) . . . . ?
C21 C22 C23 N21 -0.6(4) . . . . ?
N32 C31 C32 C33 0.3(4) . . . . ?
C31 C32 C33 N31 -0.6(4) . . . . ?
N42 C41 C42 C43 -0.5(4) . . . . ?
C41 C42 C43 N41 0.7(4) . . . . ?
N12 C111 C112 C113 -30.1(4) . . . . ?
N22 C111 C112 C113 -152.5(3) . . . . ?
N12 C111 C112 C117 149.6(3) . . . . ?
N22 C111 C112 C117 27.2(4) . . . . ?
C117 C112 C113 C114 -1.0(5) . . . . ?
C111 C112 C113 C114 178.6(3) . . . . ?
C112 C113 C114 C115 0.1(6) . . . . ?
C113 C114 C115 C116 0.0(6) . . . . ?
C114 C115 C116 C117 0.7(5) . . . . ?
C114 C115 C116 C118 -179.6(3) . . . . ?
C115 C116 C117 C112 -1.6(5) . . . . ?
C118 C116 C117 C112 178.7(3) . . . . ?
C113 C112 C117 C116 1.8(5) . . . . ?
C111 C112 C117 C116 -177.9(3) . . . . ?
C117 C116 C118 N32 -151.0(3) . . . . ?
C115 C116 C118 N32 29.3(4) . . . . ?
C117 C116 C118 N42 -28.7(4) . . . . ?
C115 C116 C118 N42 151.6(3) . . . . ?
C12 C13 N11 N12 -0.2(4) . . . . ?
C12 C13 N11 Cu1 -161.0(3) . . . . ?
F1 Cu1 N11 C13 -129.9(11) 3_666 . . . ?
F1 Cu1 N11 C13 -132.9(14) . . . . ?
N41 Cu1 N11 C13 -39.8(3) 3_666 . . . ?
N21 Cu1 N11 C13 138.8(3) . . . . ?
N31 Cu1 N11 C13 48.5(3) 3_666 . . . ?
F1 Cu1 N11 N12 72.0(11) 3_666 . . . ?
F1 Cu1 N11 N12 69.0(14) . . . . ?
N41 Cu1 N11 N12 162.1(3) 3_666 . . . ?
N21 Cu1 N11 N12 -19.3(3) . . . . ?
N31 Cu1 N11 N12 -109.6(3) 3_666 . . . ?
C12 C11 N12 N11 -0.2(4) . . . . ?
C12 C11 N12 C111 -176.7(3) . . . . ?
C13 N11 N12 C11 0.2(4) . . . . ?
Cu1 N11 N12 C11 163.5(2) . . . . ?
C13 N11 N12 C111 177.2(3) . . . . ?
Cu1 N11 N12 C111 -19.6(4) . . . . ?
N22 C111 N12 C11 -118.1(4) . . . . ?
C112 C111 N12 C11 118.8(4) . . . . ?
N22 C111 N12 N11 65.5(4) . . . . ?
C112 C111 N12 N11 -57.5(4) . . . . ?
C22 C23 N21 N22 0.7(4) . . . . ?
C22 C23 N21 Cu1 174.0(2) . . . . ?
F1 Cu1 N21 C23 81.9(5) 3_666 . . . ?
F1 Cu1 N21 C23 66.5(5) . . . . ?
N11 Cu1 N21 C23 -151.1(3) . . . . ?
N31 Cu1 N21 C23 -57.6(3) 3_666 . . . ?
F1 Cu1 N21 N22 -105.9(4) 3_666 . . . ?
F1 Cu1 N21 N22 -121.3(5) . . . . ?
N11 Cu1 N21 N22 21.1(2) . . . . ?
N31 Cu1 N21 N22 114.6(2) 3_666 . . . ?
C22 C21 N22 N21 0.2(4) . . . . ?
C22 C21 N22 C111 168.9(3) . . . . ?
C23 N21 N22 C21 -0.6(3) . . . . ?
Cu1 N21 N22 C21 -174.4(2) . . . . ?
C23 N21 N22 C111 -170.5(3) . . . . ?
Cu1 N21 N22 C111 15.7(4) . . . . ?
N12 C111 N22 C21 127.6(3) . . . . ?
C112 C111 N22 C21 -108.8(4) . . . . ?
N12 C111 N22 N21 -64.5(3) . . . . ?
C112 C111 N22 N21 59.1(3) . . . . ?
C32 C33 N31 N32 0.6(4) . . . . ?
C32 C33 N31 Cu1 154.2(3) . . . 3_666 ?
C32 C31 N32 N31 0.1(4) . . . . ?
C32 C31 N32 C118 -176.5(3) . . . . ?
C33 N31 N32 C31 -0.4(4) . . . . ?
Cu1 N31 N32 C31 -156.7(2) 3_666 . . . ?
C33 N31 N32 C118 176.5(3) . . . . ?
Cu1 N31 N32 C118 20.3(4) 3_666 . . . ?
N42 C118 N32 C31 110.4(4) . . . . ?
C116 C118 N32 C31 -125.7(4) . . . . ?
N42 C118 N32 N31 -65.9(3) . . . . ?
C116 C118 N32 N31 58.0(4) . . . . ?
C42 C43 N41 N42 -0.6(4) . . . . ?
C42 C43 N41 Cu1 -167.3(2) . . . 3_666 ?
C42 C41 N42 N41 0.1(3) . . . . ?
C42 C41 N42 C118 -178.9(3) . . . . ?
C43 N41 N42 C41 0.3(3) . . . . ?
Cu1 N41 N42 C41 167.8(2) 3_666 . . . ?
C43 N41 N42 C118 179.4(3) . . . . ?
Cu1 N41 N42 C118 -13.1(4) 3_666 . . . ?
N32 C118 N42 C41 -118.0(3) . . . . ?
C116 C118 N42 C41 118.0(3) . . . . ?
N32 C118 N42 N41 63.1(3) . . . . ?
C116 C118 N42 N41 -60.9(4) . . . . ?
N52 C51 C52 C53 0.6(4) . . . . ?
C51 C52 C53 N51 0.1(4) . . . . ?
N62 C61 C62 C63 -1.1(4) . . . . ?
C61 C62 C63 N61 -0.1(4) . . . . ?
N72 C71 C72 C73 0.2(4) . . . . ?
C71 C72 C73 N71 0.5(4) . . . . ?
N82 C81 C82 C83 0.0(4) . . . . ?
C81 C82 C83 N81 -0.7(4) . . . . ?
N52 C121 C122 C123 -21.7(4) . . . . ?
N62 C121 C122 C123 -144.2(3) . . . . ?
N52 C121 C122 C125 158.1(3) . . . . ?
N62 C121 C122 C125 35.5(4) . . . . ?
C125 C122 C123 C124 -1.3(5) . . . . ?
C121 C122 C123 C124 178.5(3) . . . . ?
C122 C123 C124 C123 0.9(7) . . . 4_565 ?
C123 C122 C125 C122 1.6(6) . . . 4_565 ?
C121 C122 C125 C122 -178.1(3) . . . 4_565 ?
N72 C126 C127 C128 -20.2(4) . . . . ?
N82 C126 C127 C128 -141.7(3) . . . . ?
N72 C126 C127 C130 160.0(3) . . . . ?
N82 C126 C127 C130 38.5(4) . . . . ?
C130 C127 C128 C129 -0.9(5) . . . . ?
C126 C127 C128 C129 179.3(3) . . . . ?
C127 C128 C129 C128 -0.3(7) . . . 4_565 ?
C128 C127 C130 C127 2.1(6) . . . 4_565 ?
C126 C127 C130 C127 -178.1(2) . . . 4_565 ?
C52 C53 N51 N52 -0.7(4) . . . . ?
C52 C53 N51 Cu2 -167.6(3) . . . . ?
N81 Cu2 N51 C53 -38.9(3) . . . . ?
N61 Cu2 N51 C53 139.8(3) . . . . ?
F2 Cu2 N51 C53 -131.4(3) . . . . ?
N71 Cu2 N51 C53 48.2(3) . . . . ?
N81 Cu2 N51 N52 155.9(2) . . . . ?
N61 Cu2 N51 N52 -25.4(2) . . . . ?
F2 Cu2 N51 N52 63.4(3) . . . . ?
N71 Cu2 N51 N52 -117.0(2) . . . . ?
C52 C51 N52 N51 -1.0(4) . . . . ?
C52 C51 N52 C121 -175.4(3) . . . . ?
C53 N51 N52 C51 1.0(4) . . . . ?
Cu2 N51 N52 C51 170.0(2) . . . . ?
C53 N51 N52 C121 176.1(3) . . . . ?
Cu2 N51 N52 C121 -14.9(4) . . . . ?
N62 C121 N52 C51 -122.1(4) . . . . ?
C122 C121 N52 C51 115.2(4) . . . . ?
N62 C121 N52 N51 63.8(4) . . . . ?
C122 C121 N52 N51 -58.9(4) . . . . ?
C62 C63 N61 N62 1.3(4) . . . . ?
C62 C63 N61 Cu2 179.2(2) . . . . ?
F2 Cu2 N61 C63 76.6(3) . . . . ?
N51 Cu2 N61 C63 -149.6(3) . . . . ?
N71 Cu2 N61 C63 -59.3(3) . . . . ?
F2 Cu2 N61 N62 -105.8(2) . . . . ?
N51 Cu2 N61 N62 27.9(2) . . . . ?
N71 Cu2 N61 N62 118.2(2) . . . . ?
C62 C61 N62 N61 2.0(4) . . . . ?
C62 C61 N62 C121 171.8(3) . . . . ?
C63 N61 N62 C61 -2.0(3) . . . . ?
Cu2 N61 N62 C61 180.0(2) . . . . ?
C63 N61 N62 C121 -172.8(3) . . . . ?
Cu2 N61 N62 C121 9.2(4) . . . . ?
N52 C121 N62 C61 128.4(3) . . . . ?
C122 C121 N62 C61 -108.3(4) . . . . ?
N52 C121 N62 N61 -62.7(4) . . . . ?
C122 C121 N62 N61 60.6(4) . . . . ?
C72 C73 N71 N72 -0.9(4) . . . . ?
C72 C73 N71 Cu2 -168.8(3) . . . . ?
N81 Cu2 N71 C73 137.9(3) . . . . ?
N61 Cu2 N71 C73 -40.3(3) . . . . ?
F2 Cu2 N71 C73 -133.5(3) . . . . ?
N51 Cu2 N71 C73 47.0(3) . . . . ?
N81 Cu2 N71 N72 -28.6(2) . . . . ?
N61 Cu2 N71 N72 153.2(2) . . . . ?
F2 Cu2 N71 N72 60.0(3) . . . . ?
N51 Cu2 N71 N72 -119.5(2) . . . . ?
C72 C71 N72 N71 -0.7(4) . . . . ?
C72 C71 N72 C126 -176.8(3) . . . . ?
C73 N71 N72 C71 1.0(4) . . . . ?
Cu2 N71 N72 C71 171.0(2) . . . . ?
C73 N71 N72 C126 177.6(3) . . . . ?
Cu2 N71 N72 C126 -12.4(4) . . . . ?
N82 C126 N72 C71 -120.5(3) . . . . ?
C127 C126 N72 C71 116.9(4) . . . . ?
N82 C126 N72 N71 63.7(3) . . . . ?
C127 C126 N72 N71 -59.0(4) . . . . ?
C82 C83 N81 N82 1.1(4) . . . . ?
C82 C83 N81 Cu2 172.8(2) . . . . ?
F2 Cu2 N81 C83 82.9(3) . . . . ?
N51 Cu2 N81 C83 -50.9(3) . . . . ?
N71 Cu2 N81 C83 -141.2(3) . . . . ?
F2 Cu2 N81 N82 -106.7(2) . . . . ?
N51 Cu2 N81 N82 119.5(2) . . . . ?
N71 Cu2 N81 N82 29.2(2) . . . . ?
C82 C81 N82 N81 0.7(4) . . . . ?
C82 C81 N82 C126 176.4(3) . . . . ?
C83 N81 N82 C81 -1.1(3) . . . . ?
Cu2 N81 N82 C81 -173.6(2) . . . . ?
C83 N81 N82 C126 -177.2(3) . . . . ?
Cu2 N81 N82 C126 10.3(4) . . . . ?
N72 C126 N82 C81 119.7(3) . . . . ?
C127 C126 N82 C81 -117.3(3) . . . . ?
N72 C126 N82 N81 -64.9(3) . . . . ?
C127 C126 N82 N81 58.1(4) . . . . ?
